data_7055252
loop_
_publ_author_name
'Mahapatra, Tufan Singha'
'Chaudhury, Susmitnarayan'
'Dasgupta, Swagata'
'Bertolasi, Valerio'
'Ray, Debashis'

_publ_section_title
;
 Dinuclear nickel complexes of divergent Ni&#x22EF;Ni separation showing
 ancillary ligand addition and bio-macromolecular interaction
;
_journal_issue 3
_journal_name_full 'New J. Chem.'
_journal_page_first 2268
_journal_paper_doi 10.1039/C5NJ02410B
_journal_volume 40
_journal_year 2016
_chemical_formula_moiety 'C30 H54 N5 Ni2 O7, Cl O4, C3 H7 N O'
_chemical_formula_sum 'C33 H61 Cl N6 Ni2 O12'
_chemical_formula_weight 886.75
_chemical_name_systematic
;
 ?
;
_space_group_IT_number 14
_symmetry_cell_setting monoclinic
_symmetry_space_group_name_Hall '-P 2yn'
_symmetry_space_group_name_H-M 'P 1 21/n 1'
_atom_sites_solution_hydrogens geom
_atom_sites_solution_primary direct
_atom_sites_solution_secondary difmap
_audit_creation_method SHELXL-97
_audit_update_record
;
2015-12-10 deposited with the CCDC.
2015-12-22 downloaded from the CCDC.
;
_cell_angle_alpha 90.00
_cell_angle_beta 117.270(4)
_cell_angle_gamma 90.00
_cell_formula_units_Z 4
_cell_length_a 19.664(3)
_cell_length_b 11.6297(18)
_cell_length_c 20.591(3)
_cell_measurement_reflns_used 51533
_cell_measurement_temperature 295
_cell_measurement_theta_max 26.37
_cell_measurement_theta_min 1.95
_cell_volume 4185.5(11)
_computing_cell_refinement 'Brucker SMART'
_computing_data_collection 'Brucker SMART'
_computing_data_reduction 'Brucker SAINT'
_computing_molecular_graphics Diamond
_computing_publication_material 'SHELXL-97 (Sheldrick, 1997),PLATON (Spek, 2009)'
_computing_structure_refinement 'SHELXL-97 (Sheldrick, 1997)'
_computing_structure_solution 'SHELXS-97 (Sheldrick, 1997)'
_diffrn_ambient_temperature 295
_diffrn_measured_fraction_theta_full 0.989
_diffrn_measured_fraction_theta_max 0.989
_diffrn_measurement_device_type 'CCD area detector'
_diffrn_measurement_method '\f and \w scans'
_diffrn_radiation_monochromator graphite
_diffrn_radiation_source 'fine-focus sealed tube'
_diffrn_radiation_type MoK\a
_diffrn_radiation_wavelength 0.71073
_diffrn_reflns_av_R_equivalents 0.0421
_diffrn_reflns_av_sigmaI/netI 0.0309
_diffrn_reflns_limit_h_max 23
_diffrn_reflns_limit_h_min -24
_diffrn_reflns_limit_k_max 14
_diffrn_reflns_limit_k_min -14
_diffrn_reflns_limit_l_max 25
_diffrn_reflns_limit_l_min -25
_diffrn_reflns_number 51533
_diffrn_reflns_theta_full 26.37
_diffrn_reflns_theta_max 26.37
_diffrn_reflns_theta_min 1.95
_exptl_absorpt_coefficient_mu 1.027
_exptl_absorpt_correction_T_max 0.802
_exptl_absorpt_correction_T_min 0.695
_exptl_absorpt_correction_type multi-scan
_exptl_absorpt_process_details 'SADABS (Sheldrick, 1997)'
_exptl_crystal_colour 'light green'
_exptl_crystal_density_diffrn 1.407
_exptl_crystal_density_method 'not measured'
_exptl_crystal_description block
_exptl_crystal_F_000 1880
_exptl_crystal_size_max 0.36
_exptl_crystal_size_mid 0.28
_exptl_crystal_size_min 0.22
_refine_diff_density_max 0.929
_refine_diff_density_min -0.556
_refine_diff_density_rms 0.069
_refine_ls_extinction_method none
_refine_ls_goodness_of_fit_ref 1.050
_refine_ls_hydrogen_treatment mixed
_refine_ls_matrix_type full
_refine_ls_number_parameters 497
_refine_ls_number_reflns 8467
_refine_ls_number_restraints 2
_refine_ls_restrained_S_all 1.058
_refine_ls_R_factor_all 0.0499
_refine_ls_R_factor_gt 0.0377
_refine_ls_shift/su_max 0.001
_refine_ls_shift/su_mean 0.000
_refine_ls_structure_factor_coef Fsqd
_refine_ls_weighting_details 'calc w=1/[\s^2^(Fo^2^)+(0.0495P)^2^+3.8135P] where P=(Fo^2^+2Fc^2^)/3'
_refine_ls_weighting_scheme calc
_refine_ls_wR_factor_gt 0.0969
_refine_ls_wR_factor_ref 0.1046
_reflns_number_gt 6939
_reflns_number_total 8467
_reflns_threshold_expression I>2sigma(I)
_cod_data_source_file c5nj02410b2.cif
_cod_data_source_block complex_2b
_cod_depositor_comments
;
The following automatic conversions were performed:

'_symmetry_cell_setting' value 'Monoclinic' changed to 'monoclinic'
according to
/usr/data/users/saulius/crontab/automatic-downloads/rss-feeds/RSC/lib/dictionaries/cif_core.dic
dictionary named 'cif_core.dic' version 2.4.2 from 2011-04-26.

Automatic conversion script
Id: cif_fix_values 4268 2015-11-12 08:31:59Z antanas 

 Adding full bibliography for 7055250--7055254.cif.
;
_cod_original_sg_symbol_H-M 'P 21/n'
_cod_database_code 7055252

loop_
_symmetry_equiv_pos_as_xyz
'x, y, z'
'-x+1/2, y+1/2, -z+1/2'
'-x, -y, -z'
'x-1/2, -y-1/2, z-1/2'

loop_
_atom_site_label
_atom_site_type_symbol
_atom_site_fract_x
_atom_site_fract_y
_atom_site_fract_z
_atom_site_U_iso_or_equiv
_atom_site_adp_type
_atom_site_occupancy
_atom_site_symmetry_multiplicity
_atom_site_calc_flag
_atom_site_refinement_flags
_atom_site_disorder_assembly
_atom_site_disorder_group
Ni1 Ni 0.253308(18) 0.00691(3) 0.485290(15) 0.02581(10) Uani 1 1 d . . .
Ni2 Ni 0.378335(18) 0.20528(3) 0.596288(16) 0.02769(10) Uani 1 1 d . . .
O1 O 0.28567(9) 0.10448(14) 0.57768(8) 0.0260(4) Uani 1 1 d . . .
C1 C 0.25042(14) 0.0998(2) 0.61890(12) 0.0247(5) Uani 1 1 d . . .
C2 C 0.28956(14) 0.1243(2) 0.69543(12) 0.0265(5) Uani 1 1 d . . .
C3 C 0.25195(15) 0.1104(2) 0.73847(12) 0.0288(5) Uani 1 1 d . . .
H3 H 0.2791 0.1244 0.7884 0.035 Uiso 1 1 calc R . .
C4 C 0.17677(15) 0.0770(2) 0.71024(13) 0.0284(5) Uani 1 1 d . . .
C5 C 0.13726(15) 0.0605(2) 0.63535(13) 0.0276(5) Uani 1 1 d . . .
H5 H 0.0856 0.0418 0.6147 0.033 Uiso 1 1 calc R . .
C6 C 0.17169(14) 0.0710(2) 0.58978(12) 0.0253(5) Uani 1 1 d . . .
C7 C 0.13787(17) 0.0565(3) 0.75834(14) 0.0365(6) Uani 1 1 d . . .
H7A H 0.0836 0.0666 0.7299 0.055 Uiso 1 1 calc R . .
H7B H 0.1571 0.1104 0.7981 0.055 Uiso 1 1 calc R . .
H7C H 0.1483 -0.0204 0.7773 0.055 Uiso 1 1 calc R . .
C8 C 0.12187(15) 0.0502(2) 0.51237(13) 0.0300(6) Uani 1 1 d . . .
H8 H 0.0694 0.0496 0.4966 0.036 Uiso 1 1 calc R . .
N1 N 0.14519(12) 0.0330(2) 0.46483(10) 0.0302(5) Uani 1 1 d . . .
C9 C 0.09061(16) 0.0061(3) 0.38945(14) 0.0422(7) Uani 1 1 d . . .
H9A H 0.0894 0.0676 0.3571 0.051 Uiso 1 1 calc R . .
H9B H 0.0397 -0.0031 0.3851 0.051 Uiso 1 1 calc R . .
C10 C 0.11693(15) -0.1051(3) 0.36954(14) 0.0415(7) Uani 1 1 d . . .
H10A H 0.1133 -0.1672 0.3992 0.050 Uiso 1 1 calc R . .
H10B H 0.0836 -0.1232 0.3187 0.050 Uiso 1 1 calc R . .
N2 N 0.19715(12) -0.0956(2) 0.38122(11) 0.0321(5) Uani 1 1 d . . .
C11 C 0.23278(16) -0.2115(2) 0.39268(14) 0.0352(6) Uani 1 1 d . . .
H11A H 0.2321 -0.2456 0.4354 0.042 Uiso 1 1 calc R . .
H11B H 0.2859 -0.2020 0.4035 0.042 Uiso 1 1 calc R . .
C12 C 0.19562(19) -0.2958(3) 0.32923(17) 0.0483(8) Uani 1 1 d . . .
H12A H 0.2215 -0.3685 0.3429 0.072 Uiso 1 1 calc R . .
H12B H 0.1992 -0.2661 0.2874 0.072 Uiso 1 1 calc R . .
H12C H 0.1428 -0.3058 0.3174 0.072 Uiso 1 1 calc R . .
C13 C 0.19818(17) -0.0368(3) 0.31744(14) 0.0405(7) Uani 1 1 d . . .
H13A H 0.1765 0.0394 0.3129 0.049 Uiso 1 1 calc R . .
H13B H 0.1658 -0.0793 0.2734 0.049 Uiso 1 1 calc R . .
C14 C 0.27680(18) -0.0260(3) 0.32262(16) 0.0445(7) Uani 1 1 d . . .
H14A H 0.2733 0.0125 0.2799 0.067 Uiso 1 1 calc R . .
H14B H 0.2983 -0.1012 0.3259 0.067 Uiso 1 1 calc R . .
H14C H 0.3090 0.0176 0.3654 0.067 Uiso 1 1 calc R . .
C15 C 0.36833(15) 0.1635(2) 0.73352(13) 0.0319(6) Uani 1 1 d . . .
H15 H 0.3908 0.1652 0.7843 0.038 Uiso 1 1 calc R . .
N3 N 0.40942(12) 0.1956(2) 0.70372(11) 0.0322(5) Uani 1 1 d . . .
C16 C 0.48628(16) 0.2420(3) 0.75132(15) 0.0437(7) Uani 1 1 d . . .
H16A H 0.5131 0.1909 0.7925 0.052 Uiso 1 1 calc R . .
H16B H 0.4817 0.3166 0.7701 0.052 Uiso 1 1 calc R . .
C17 C 0.53096(17) 0.2536(3) 0.70824(16) 0.0449(7) Uani 1 1 d . . .
H17A H 0.5765 0.2994 0.7359 0.054 Uiso 1 1 calc R . .
H17B H 0.5471 0.1781 0.7008 0.054 Uiso 1 1 calc R . .
N4 N 0.48442(13) 0.3087(2) 0.63635(12) 0.0341(5) Uani 1 1 d . . .
C18 C 0.52374(17) 0.2929(3) 0.58972(17) 0.0441(7) Uani 1 1 d . . .
H18A H 0.4901 0.3208 0.5410 0.053 Uiso 1 1 calc R . .
H18B H 0.5311 0.2112 0.5858 0.053 Uiso 1 1 calc R . .
C19 C 0.60090(19) 0.3527(3) 0.6163(2) 0.0565(9) Uani 1 1 d . . .
H19A H 0.6194 0.3425 0.5809 0.085 Uiso 1 1 calc R . .
H19B H 0.6367 0.3199 0.6621 0.085 Uiso 1 1 calc R . .
H19C H 0.5951 0.4333 0.6226 0.085 Uiso 1 1 calc R . .
C20 C 0.47273(17) 0.4325(3) 0.64644(18) 0.0462(7) Uani 1 1 d . . .
H20A H 0.5219 0.4660 0.6789 0.055 Uiso 1 1 calc R . .
H20B H 0.4404 0.4382 0.6705 0.055 Uiso 1 1 calc R . .
C21 C 0.4373(2) 0.5024(3) 0.5776(2) 0.0549(9) Uani 1 1 d . . .
H21A H 0.4215 0.5755 0.5875 0.082 Uiso 1 1 calc R . .
H21B H 0.3937 0.4624 0.5414 0.082 Uiso 1 1 calc R . .
H21C H 0.4742 0.5139 0.5597 0.082 Uiso 1 1 calc R . .
O2 O 0.30747(10) 0.35137(15) 0.58711(9) 0.0318(4) Uani 1 1 d . . .
C22 C 0.23941(14) 0.3471(2) 0.54066(12) 0.0275(5) Uani 1 1 d . . .
H22 H 0.2185 0.2751 0.5231 0.033 Uiso 1 1 calc R . .
N5 N 0.19441(12) 0.43760(18) 0.51424(11) 0.0288(5) Uani 1 1 d . . .
C23 C 0.11395(16) 0.4239(3) 0.46147(15) 0.0415(7) Uani 1 1 d . . .
H23A H 0.0824 0.4600 0.4799 0.062 Uiso 1 1 calc R . .
H23B H 0.1017 0.3435 0.4537 0.062 Uiso 1 1 calc R . .
H23C H 0.1048 0.4591 0.4160 0.062 Uiso 1 1 calc R . .
C24 C 0.22262(17) 0.5540(2) 0.53526(16) 0.0400(7) Uani 1 1 d . . .
H24A H 0.2102 0.5991 0.4922 0.060 Uiso 1 1 calc R . .
H24B H 0.2771 0.5523 0.5647 0.060 Uiso 1 1 calc R . .
H24C H 0.1992 0.5875 0.5627 0.060 Uiso 1 1 calc R . .
O3 O 0.35884(10) -0.04105(16) 0.50603(9) 0.0306(4) Uani 1 1 d . . .
O4 O 0.44212(10) 0.06531(16) 0.60044(9) 0.0326(4) Uani 1 1 d . . .
C25 C 0.42355(15) -0.0206(2) 0.55890(14) 0.0311(6) Uani 1 1 d . . .
C26 C 0.48558(17) -0.1091(3) 0.57218(17) 0.0467(8) Uani 1 1 d . . .
H26A H 0.4613 -0.1805 0.5485 0.056 Uiso 1 1 calc R . .
H26B H 0.5161 -0.0823 0.5492 0.056 Uiso 1 1 calc R . .
C27 C 0.5366(2) -0.1326(4) 0.6493(2) 0.0758(13) Uani 1 1 d . . .
H27A H 0.5739 -0.1891 0.6531 0.114 Uiso 1 1 calc R . .
H27B H 0.5072 -0.1612 0.6724 0.114 Uiso 1 1 calc R . .
H27C H 0.5622 -0.0630 0.6731 0.114 Uiso 1 1 calc R . .
O5 O 0.24545(11) 0.14875(16) 0.42380(9) 0.0348(4) Uani 1 1 d . . .
O6 O 0.35473(11) 0.24261(16) 0.49189(9) 0.0352(4) Uani 1 1 d . . .
C28 C 0.29553(17) 0.2230(2) 0.43332(14) 0.0342(6) Uani 1 1 d . C .
C29 C 0.2803(2) 0.2962(3) 0.36711(16) 0.0502(8) Uani 1 1 d D . .
H29A H 0.2668 0.2481 0.3248 0.060 Uiso 0.70 1 d P A 1
H29B H 0.3271 0.3380 0.3759 0.060 Uiso 0.70 1 d P B 1
C30 C 0.2177(3) 0.3829(5) 0.3522(3) 0.0612(13) Uiso 0.70 1 d PD C 1
H30A H 0.1723 0.3437 0.3464 0.092 Uiso 0.70 1 calc PR C 1
H30B H 0.2072 0.4246 0.3084 0.092 Uiso 0.70 1 calc PR C 1
H30C H 0.2340 0.4356 0.3925 0.092 Uiso 0.70 1 calc PR C 1
H29C H 0.2286 0.3240 0.3459 0.073 Uiso 0.30 1 d P D 2
H29D H 0.2860 0.2487 0.3313 0.073 Uiso 0.30 1 d P E 2
C30' C 0.3278(7) 0.3956(9) 0.3808(7) 0.061(3) Uiso 0.30 1 d PD C 2
H30D H 0.3128 0.4528 0.4054 0.092 Uiso 0.30 1 calc PR C 2
H30E H 0.3223 0.4260 0.3353 0.092 Uiso 0.30 1 calc PR C 2
H30F H 0.3802 0.3747 0.4110 0.092 Uiso 0.30 1 calc PR C 2
O7 O 0.25395(10) -0.14394(15) 0.54488(9) 0.0295(4) Uani 1 1 d . . .
H7X H 0.2123 -0.1468 0.5484 0.035 Uiso 1 1 d . . .
H7Y H 0.2914 -0.1403 0.5877 0.035 Uiso 1 1 d . . .
O8 O 0.36669(11) -0.15661(18) 0.68170(10) 0.0380(5) Uani 1 1 d . . .
C31 C 0.34121(15) -0.1462(2) 0.72585(13) 0.0304(6) Uani 1 1 d . . .
H31 H 0.2883 -0.1470 0.7076 0.037 Uiso 1 1 calc R . .
N6 N 0.38315(12) -0.1338(2) 0.79742(11) 0.0339(5) Uani 1 1 d . . .
C32 C 0.34928(18) -0.1257(2) 0.84675(15) 0.0402(7) Uani 1 1 d . . .
H32A H 0.3629 -0.0534 0.8720 0.060 Uiso 1 1 calc R . .
H32B H 0.3679 -0.1874 0.8815 0.060 Uiso 1 1 calc R . .
H32C H 0.2946 -0.1309 0.8193 0.060 Uiso 1 1 calc R . .
C33 C 0.46552(18) -0.1279(4) 0.82898(18) 0.0727(12) Uani 1 1 d . . .
H33A H 0.4835 -0.0609 0.8594 0.109 Uiso 1 1 calc R . .
H33B H 0.4804 -0.1234 0.7906 0.109 Uiso 1 1 calc R . .
H33C H 0.4875 -0.1954 0.8578 0.109 Uiso 1 1 calc R . .
Cl1 Cl 0.06920(4) -0.24678(5) 0.55902(3) 0.03073(15) Uani 1 1 d . . .
O9 O 0.14966(11) -0.22120(17) 0.59989(10) 0.0385(4) Uani 1 1 d . . .
O10 O 0.04038(13) -0.1990(2) 0.48713(11) 0.0532(6) Uani 1 1 d . . .
O11 O 0.02894(11) -0.19664(18) 0.59525(11) 0.0428(5) Uani 1 1 d . . .
O12 O 0.05894(13) -0.36854(19) 0.55562(15) 0.0575(6) Uani 1 1 d . . .

loop_
_atom_site_aniso_label
_atom_site_aniso_U_11
_atom_site_aniso_U_22
_atom_site_aniso_U_33
_atom_site_aniso_U_23
_atom_site_aniso_U_13
_atom_site_aniso_U_12
Ni1 0.02589(17) 0.03214(18) 0.01898(15) 0.00007(12) 0.00991(13) 0.00918(13)
Ni2 0.02504(18) 0.03369(19) 0.02296(16) -0.00086(12) 0.00980(13) 0.00760(13)
O1 0.0261(9) 0.0319(9) 0.0212(8) -0.0008(7) 0.0117(7) 0.0073(7)
C1 0.0278(12) 0.0231(12) 0.0225(11) 0.0022(9) 0.0108(10) 0.0095(10)
C2 0.0285(13) 0.0277(13) 0.0228(11) 0.0011(9) 0.0114(10) 0.0073(10)
C3 0.0365(14) 0.0274(13) 0.0199(11) 0.0016(9) 0.0108(10) 0.0059(11)
C4 0.0367(14) 0.0248(13) 0.0268(12) 0.0009(10) 0.0171(11) 0.0053(10)
C5 0.0280(13) 0.0278(13) 0.0278(12) -0.0015(10) 0.0134(10) 0.0045(10)
C6 0.0284(13) 0.0253(12) 0.0234(11) -0.0007(9) 0.0129(10) 0.0088(10)
C7 0.0418(16) 0.0431(16) 0.0298(13) 0.0001(11) 0.0209(12) -0.0014(12)
C8 0.0254(13) 0.0334(14) 0.0276(12) -0.0023(10) 0.0092(10) 0.0104(10)
N1 0.0254(11) 0.0421(13) 0.0208(10) -0.0024(9) 0.0087(8) 0.0110(9)
C9 0.0255(14) 0.075(2) 0.0216(12) -0.0068(13) 0.0065(10) 0.0132(14)
C10 0.0305(14) 0.067(2) 0.0259(12) -0.0161(13) 0.0116(11) 0.0003(13)
N2 0.0294(11) 0.0443(13) 0.0236(10) -0.0046(9) 0.0132(9) 0.0061(10)
C11 0.0388(15) 0.0411(16) 0.0297(13) -0.0059(11) 0.0192(12) 0.0003(12)
C12 0.0481(19) 0.056(2) 0.0467(17) -0.0195(15) 0.0272(15) -0.0047(15)
C13 0.0464(17) 0.0518(18) 0.0209(12) -0.0019(12) 0.0135(12) 0.0112(14)
C14 0.0554(19) 0.0536(19) 0.0347(14) 0.0033(13) 0.0295(14) 0.0096(15)
C15 0.0328(14) 0.0383(15) 0.0200(11) -0.0004(10) 0.0083(10) 0.0073(11)
N3 0.0243(11) 0.0440(13) 0.0251(10) -0.0022(9) 0.0085(9) 0.0048(9)
C16 0.0272(14) 0.070(2) 0.0286(13) -0.0049(13) 0.0083(11) -0.0016(14)
C17 0.0300(15) 0.061(2) 0.0377(15) -0.0030(14) 0.0104(12) 0.0015(14)
N4 0.0286(12) 0.0415(13) 0.0350(11) -0.0047(10) 0.0169(10) 0.0046(10)
C18 0.0354(16) 0.0522(19) 0.0502(17) -0.0011(14) 0.0243(14) 0.0075(14)
C19 0.0432(19) 0.068(2) 0.067(2) -0.0012(18) 0.0333(17) 0.0066(17)
C20 0.0330(16) 0.0477(18) 0.0599(19) -0.0118(15) 0.0229(14) -0.0006(13)
C21 0.049(2) 0.0461(19) 0.077(2) -0.0002(17) 0.0353(18) 0.0026(15)
O2 0.0270(9) 0.0348(10) 0.0303(9) -0.0047(7) 0.0103(8) 0.0068(8)
C22 0.0310(14) 0.0307(13) 0.0230(11) -0.0007(10) 0.0143(10) 0.0055(10)
N5 0.0281(11) 0.0329(12) 0.0251(10) 0.0026(9) 0.0119(9) 0.0057(9)
C23 0.0310(15) 0.0484(17) 0.0345(14) 0.0057(12) 0.0060(12) 0.0109(13)
C24 0.0412(16) 0.0325(15) 0.0462(16) 0.0045(12) 0.0200(13) 0.0081(12)
O3 0.0285(9) 0.0370(10) 0.0295(9) -0.0010(8) 0.0159(8) 0.0091(8)
O4 0.0274(9) 0.0365(10) 0.0318(9) 0.0000(8) 0.0119(8) 0.0101(8)
C25 0.0300(14) 0.0361(15) 0.0296(12) 0.0069(11) 0.0158(11) 0.0103(11)
C26 0.0399(17) 0.0482(18) 0.0469(16) -0.0010(14) 0.0155(13) 0.0205(14)
C27 0.062(2) 0.097(3) 0.060(2) 0.012(2) 0.0206(19) 0.043(2)
O5 0.0401(11) 0.0390(11) 0.0233(8) 0.0057(8) 0.0127(8) 0.0132(9)
O6 0.0419(11) 0.0375(10) 0.0273(9) 0.0013(8) 0.0169(8) 0.0078(8)
C28 0.0420(16) 0.0357(15) 0.0280(13) 0.0029(11) 0.0185(12) 0.0123(13)
C29 0.066(2) 0.053(2) 0.0337(15) 0.0088(13) 0.0245(15) 0.0078(16)
O7 0.0297(9) 0.0348(10) 0.0233(8) -0.0021(7) 0.0116(7) 0.0061(7)
O8 0.0333(10) 0.0514(12) 0.0296(9) 0.0094(8) 0.0145(8) 0.0061(9)
C31 0.0278(13) 0.0292(13) 0.0310(13) 0.0044(10) 0.0106(11) 0.0003(10)
N6 0.0317(12) 0.0397(13) 0.0271(10) 0.0052(9) 0.0107(9) -0.0043(10)
C32 0.0570(19) 0.0338(15) 0.0360(14) 0.0009(12) 0.0267(13) -0.0054(13)
C33 0.0313(17) 0.131(4) 0.0380(17) 0.008(2) 0.0007(14) -0.004(2)
Cl1 0.0290(3) 0.0330(3) 0.0318(3) 0.0006(2) 0.0153(3) 0.0076(2)
O9 0.0293(10) 0.0438(11) 0.0407(10) 0.0018(9) 0.0145(8) 0.0039(8)
O10 0.0538(14) 0.0760(16) 0.0279(10) 0.0037(10) 0.0170(10) 0.0081(12)
O11 0.0373(11) 0.0560(13) 0.0427(11) 0.0015(9) 0.0248(9) 0.0166(9)
O12 0.0442(13) 0.0340(12) 0.1039(19) -0.0058(12) 0.0423(13) 0.0009(10)

loop_
_atom_type_symbol
_atom_type_description
_atom_type_scat_dispersion_real
_atom_type_scat_dispersion_imag
_atom_type_scat_source
C C 0.0033 0.0016 'International Tables Vol C Tables 4.2.6.8 and 6.1.1.4'
H H 0.0000 0.0000 'International Tables Vol C Tables 4.2.6.8 and 6.1.1.4'
N N 0.0061 0.0033 'International Tables Vol C Tables 4.2.6.8 and 6.1.1.4'
O O 0.0106 0.0060 'International Tables Vol C Tables 4.2.6.8 and 6.1.1.4'
Cl Cl 0.1484 0.1585 'International Tables Vol C Tables 4.2.6.8 and 6.1.1.4'
Ni Ni 0.3393 1.1124 'International Tables Vol C Tables 4.2.6.8 and 6.1.1.4'

loop_
_geom_angle_atom_site_label_1
_geom_angle_atom_site_label_2
_geom_angle_atom_site_label_3
_geom_angle
N1 Ni1 O3 172.52(9)
N1 Ni1 O5 88.60(9)
O3 Ni1 O5 97.72(8)
N1 Ni1 O1 87.67(7)
O3 Ni1 O1 96.07(7)
O5 Ni1 O1 91.80(7)
N1 Ni1 O7 88.36(8)
O3 Ni1 O7 85.17(7)
O5 Ni1 O7 176.28(7)
O1 Ni1 O7 90.23(7)
N1 Ni1 N2 82.46(8)
O3 Ni1 N2 93.68(7)
O5 Ni1 N2 88.44(8)
O1 Ni1 N2 170.12(7)
O7 Ni1 N2 89.03(8)
N3 Ni2 O6 170.14(9)
N3 Ni2 O4 92.20(8)
O6 Ni2 O4 93.04(7)
N3 Ni2 O1 88.27(8)
O6 Ni2 O1 99.92(7)
O4 Ni2 O1 91.63(7)
N3 Ni2 O2 89.94(8)
O6 Ni2 O2 85.03(7)
O4 Ni2 O2 177.52(7)
O1 Ni2 O2 87.17(7)
N3 Ni2 N4 82.00(9)
O6 Ni2 N4 89.86(8)
O4 Ni2 N4 87.80(8)
O1 Ni2 N4 170.22(7)
O2 Ni2 N4 93.75(8)
C1 O1 Ni2 125.96(15)
C1 O1 Ni1 122.84(15)
Ni2 O1 Ni1 111.19(8)
O1 C1 C6 122.0(2)
O1 C1 C2 121.6(2)
C6 C1 C2 116.4(2)
C3 C2 C1 120.0(2)
C3 C2 C15 115.9(2)
C1 C2 C15 124.1(2)
C4 C3 C2 122.9(2)
C4 C3 H3 118.5
C2 C3 H3 118.5
C3 C4 C5 117.1(2)
C3 C4 C7 122.2(2)
C5 C4 C7 120.7(2)
C4 C5 C6 122.7(2)
C4 C5 H5 118.6
C6 C5 H5 118.6
C5 C6 C1 120.6(2)
C5 C6 C8 115.6(2)
C1 C6 C8 123.8(2)
C4 C7 H7A 109.5
C4 C7 H7B 109.5
H7A C7 H7B 109.5
C4 C7 H7C 109.5
H7A C7 H7C 109.5
H7B C7 H7C 109.5
N1 C8 C6 124.6(2)
N1 C8 H8 117.7
C6 C8 H8 117.7
C8 N1 C9 120.2(2)
C8 N1 Ni1 125.95(17)
C9 N1 Ni1 112.68(16)
N1 C9 C10 107.1(2)
N1 C9 H9A 110.3
C10 C9 H9A 110.3
N1 C9 H9B 110.3
C10 C9 H9B 110.3
H9A C9 H9B 108.6
N2 C10 C9 111.2(2)
N2 C10 H10A 109.4
C9 C10 H10A 109.4
N2 C10 H10B 109.4
C9 C10 H10B 109.4
H10A C10 H10B 108.0
C10 N2 C11 110.3(2)
C10 N2 C13 109.5(2)
C11 N2 C13 111.1(2)
C10 N2 Ni1 102.39(14)
C11 N2 Ni1 109.82(15)
C13 N2 Ni1 113.44(18)
N2 C11 C12 116.1(2)
N2 C11 H11A 108.3
C12 C11 H11A 108.3
N2 C11 H11B 108.3
C12 C11 H11B 108.3
H11A C11 H11B 107.4
C11 C12 H12A 109.5
C11 C12 H12B 109.5
H12A C12 H12B 109.5
C11 C12 H12C 109.5
H12A C12 H12C 109.5
H12B C12 H12C 109.5
N2 C13 C14 113.9(2)
N2 C13 H13A 108.8
C14 C13 H13A 108.8
N2 C13 H13B 108.8
C14 C13 H13B 108.8
H13A C13 H13B 107.7
C13 C14 H14A 109.5
C13 C14 H14B 109.5
H14A C14 H14B 109.5
C13 C14 H14C 109.5
H14A C14 H14C 109.5
H14B C14 H14C 109.5
N3 C15 C2 125.9(2)
N3 C15 H15 117.0
C2 C15 H15 117.0
C15 N3 C16 118.0(2)
C15 N3 Ni2 127.31(18)
C16 N3 Ni2 114.39(18)
N3 C16 C17 109.6(2)
N3 C16 H16A 109.7
C17 C16 H16A 109.7
N3 C16 H16B 109.7
C17 C16 H16B 109.7
H16A C16 H16B 108.2
N4 C17 C16 111.4(2)
N4 C17 H17A 109.3
C16 C17 H17A 109.3
N4 C17 H17B 109.3
C16 C17 H17B 109.3
H17A C17 H17B 108.0
C17 N4 C20 110.1(2)
C17 N4 C18 108.9(2)
C20 N4 C18 111.5(2)
C17 N4 Ni2 100.51(18)
C20 N4 Ni2 113.48(17)
C18 N4 Ni2 111.74(17)
N4 C18 C19 115.9(3)
N4 C18 H18A 108.3
C19 C18 H18A 108.3
N4 C18 H18B 108.3
C19 C18 H18B 108.3
H18A C18 H18B 107.4
C18 C19 H19A 109.5
C18 C19 H19B 109.5
H19A C19 H19B 109.5
C18 C19 H19C 109.5
H19A C19 H19C 109.5
H19B C19 H19C 109.5
N4 C20 C21 115.3(3)
N4 C20 H20A 108.5
C21 C20 H20A 108.5
N4 C20 H20B 108.5
C21 C20 H20B 108.5
H20A C20 H20B 107.5
C20 C21 H21A 109.5
C20 C21 H21B 109.5
H21A C21 H21B 109.5
C20 C21 H21C 109.5
H21A C21 H21C 109.5
H21B C21 H21C 109.5
C22 O2 Ni2 117.61(16)
O2 C22 N5 124.6(2)
O2 C22 H22 117.7
N5 C22 H22 117.7
C22 N5 C24 121.9(2)
C22 N5 C23 120.8(2)
C24 N5 C23 117.3(2)
N5 C23 H23A 109.5
N5 C23 H23B 109.5
H23A C23 H23B 109.5
N5 C23 H23C 109.5
H23A C23 H23C 109.5
H23B C23 H23C 109.5
N5 C24 H24A 109.5
N5 C24 H24B 109.5
H24A C24 H24B 109.5
N5 C24 H24C 109.5
H24A C24 H24C 109.5
H24B C24 H24C 109.5
C25 O3 Ni1 132.11(16)
C25 O4 Ni2 128.85(16)
O4 C25 O3 126.9(2)
O4 C25 C26 117.2(2)
O3 C25 C26 115.9(2)
C27 C26 C25 114.6(3)
C27 C26 H26A 108.6
C25 C26 H26A 108.6
C27 C26 H26B 108.6
C25 C26 H26B 108.6
H26A C26 H26B 107.6
C26 C27 H27A 109.5
C26 C27 H27B 109.5
H27A C27 H27B 109.5
C26 C27 H27C 109.5
H27A C27 H27C 109.5
H27B C27 H27C 109.5
C28 O5 Ni1 128.86(16)
C28 O6 Ni2 129.84(19)
O6 C28 O5 126.2(2)
O6 C28 C29 118.4(3)
O5 C28 C29 115.3(2)
C30' C29 C30 84.2(6)
C30' C29 C28 115.7(6)
C30 C29 C28 111.4(3)
C30' C29 H29A 122.1(6)
C30 C29 H29A 110.1(3)
C28 C29 H29A 110.2(3)
C30' C29 H29B 24.7(5)
C30 C29 H29B 108.4(3)
C28 C29 H29B 109.2(3)
H29A C29 H29B 107.5(3)
C30' C29 H29C 106.1(6)
C30 C29 H29C 24.3(2)
C28 C29 H29C 109.3(3)
H29A C29 H29C 89.3(3)
H29B C29 H29C 128.8(3)
C30' C29 H29D 108.5(6)
C30 C29 H29D 126.5(3)
C28 C29 H29D 108.7(3)
H29A C29 H29D 20.16(7)
H29B C29 H29D 89.8(3)
H29C C29 H29D 108.3(3)
C29 C30 H30A 109.5
C29 C30 H30B 109.5
C29 C30 H30C 109.5
C29 C30 H29C 31.9(3)
H30A C30 H29C 82.3
H30B C30 H29C 104.8
H30C C30 H29C 136.7
C29 C30' H29B 37.3(6)
C29 C30' H30D 109.5
C29 C30' H30E 109.5
H30D C30' H30E 109.5
C29 C30' H30F 109.5
H30D C30' H30F 109.5
H30E C30' H30F 109.5
Ni1 O7 H7X 109.04(14)
Ni1 O7 H7Y 109.13(15)
H7X O7 H7Y 108.79(18)
O8 C31 N6 125.2(2)
O8 C31 H31 117.4
N6 C31 H31 117.4
C31 N6 C33 120.2(3)
C31 N6 C32 122.3(2)
C33 N6 C32 117.5(2)
N6 C32 H32A 109.5
N6 C32 H32B 109.5
H32A C32 H32B 109.5
N6 C32 H32C 109.5
H32A C32 H32C 109.5
H32B C32 H32C 109.5
N6 C33 H33A 109.5
N6 C33 H33B 109.5
H33A C33 H33B 109.5
N6 C33 H33C 109.5
H33A C33 H33C 109.5
H33B C33 H33C 109.5
O12 Cl1 O10 110.74(15)
O12 Cl1 O11 109.20(14)
O10 Cl1 O11 109.13(13)
O12 Cl1 O9 109.02(13)
O10 Cl1 O9 109.37(13)
O11 Cl1 O9 109.36(12)

loop_
_geom_bond_atom_site_label_1
_geom_bond_atom_site_label_2
_geom_bond_distance
Ni1 N1 1.992(2)
Ni1 O3 1.9969(18)
Ni1 O5 2.0417(19)
Ni1 O1 2.0499(16)
Ni1 O7 2.1376(18)
Ni1 N2 2.250(2)
Ni2 N3 2.010(2)
Ni2 O6 2.0274(18)
Ni2 O4 2.0328(18)
Ni2 O1 2.0498(18)
Ni2 O2 2.1500(18)
Ni2 N4 2.214(2)
O1 C1 1.320(3)
C1 C6 1.420(3)
C1 C2 1.430(3)
C2 C3 1.400(4)
C2 C15 1.452(4)
C3 C4 1.374(4)
C3 H3 0.9300
C4 C5 1.386(3)
C4 C7 1.522(4)
C5 C6 1.391(3)
C5 H5 0.9300
C6 C8 1.459(3)
C7 H7A 0.9600
C7 H7B 0.9600
C7 H7C 0.9600
C8 N1 1.273(3)
C8 H8 0.9300
N1 C9 1.460(3)
C9 C10 1.517(4)
C9 H9A 0.9700
C9 H9B 0.9700
C10 N2 1.487(3)
C10 H10A 0.9700
C10 H10B 0.9700
N2 C11 1.487(4)
N2 C13 1.489(3)
C11 C12 1.526(4)
C11 H11A 0.9700
C11 H11B 0.9700
C12 H12A 0.9600
C12 H12B 0.9600
C12 H12C 0.9600
C13 C14 1.506(4)
C13 H13A 0.9700
C13 H13B 0.9700
C14 H14A 0.9600
C14 H14B 0.9600
C14 H14C 0.9600
C15 N3 1.274(3)
C15 H15 0.9300
N3 C16 1.476(3)
C16 C17 1.514(4)
C16 H16A 0.9700
C16 H16B 0.9700
C17 N4 1.482(4)
C17 H17A 0.9700
C17 H17B 0.9700
N4 C20 1.487(4)
N4 C18 1.495(4)
C18 C19 1.524(4)
C18 H18A 0.9700
C18 H18B 0.9700
C19 H19A 0.9600
C19 H19B 0.9600
C19 H19C 0.9600
C20 C21 1.501(5)
C20 H20A 0.9700
C20 H20B 0.9700
C21 H21A 0.9600
C21 H21B 0.9600
C21 H21C 0.9600
O2 C22 1.239(3)
C22 N5 1.321(3)
C22 H22 0.9300
N5 C24 1.452(4)
N5 C23 1.461(3)
C23 H23A 0.9600
C23 H23B 0.9600
C23 H23C 0.9600
C24 H24A 0.9600
C24 H24B 0.9600
C24 H24C 0.9600
O3 C25 1.262(3)
O4 C25 1.256(3)
C25 C26 1.522(4)
C26 C27 1.465(5)
C26 H26A 0.9700
C26 H26B 0.9700
C27 H27A 0.9600
C27 H27B 0.9600
C27 H27C 0.9600
O5 C28 1.256(3)
O6 C28 1.255(3)
C28 C29 1.517(4)
C29 C30' 1.430(8)
C29 C30 1.509(5)
C29 H29A 0.966(3)
C29 H29B 0.981(4)
C29 H29C 0.960(3)
C29 H29D 0.969(3)
C30 H30A 0.9600
C30 H30B 0.9600
C30 H30C 0.9600
C30 H29C 0.747(5)
C30' H29B 0.677(10)
C30' H30D 0.9600
C30' H30E 0.9600
C30' H30F 0.9600
O7 H7X 0.8543(17)
O7 H7Y 0.8528(16)
O8 C31 1.229(3)
C31 N6 1.326(3)
C31 H31 0.9300
N6 C33 1.444(4)
N6 C32 1.450(4)
C32 H32A 0.9600
C32 H32B 0.9600
C32 H32C 0.9600
C33 H33A 0.9600
C33 H33B 0.9600
C33 H33C 0.9600
Cl1 O12 1.428(2)
Cl1 O10 1.433(2)
Cl1 O11 1.4370(19)
Cl1 O9 1.442(2)
